data_2106715
loop_
_publ_author_name
'Narita, H.'
'Yoshii, M.'
'Koto, K.'
'Morimoto, N.'

_publ_section_title
;
 The crystal structure of nambulite (Li, Na) Mn4 Si5 O14 (O H)
;
_journal_name_full 'Acta Crystallographica B (24,1968-38,1982)'
_journal_page_first 2422
_journal_page_last 2426
_journal_volume 31
_journal_year 1975
_chemical_formula_sum 'O15 Si5'
_chemical_name_systematic '(Li0.55 Na0.45) Mn4 (Si5 O14 (O H))'
_space_group_IT_number 2
_symmetry_space_group_name_Hall '-P 1'
_symmetry_space_group_name_H-M 'P -1'
_cell_angle_alpha 92.77
_cell_angle_beta 95.08
_cell_angle_gamma 106.87
_cell_formula_units_Z 2
_cell_length_a 7.621
_cell_length_b 11.761
_cell_length_c 6.731
_cell_volume 573.336
_citation_journal_id_ASTM ACBCAR
_cod_data_source_file Narita_ACBCAR_1975_82.cif
_cod_data_source_block O15Si5
_cod_original_cell_volume 573.3362
_cod_database_code 2106715

loop_
_symmetry_equiv_pos_as_xyz
x,y,z
-x,-y,-z

loop_
_atom_site_label
_atom_site_type_symbol
_atom_site_fract_x
_atom_site_fract_y
_atom_site_fract_z
_atom_site_occupancy
_atom_site_U_iso_or_equiv
O10 O-2 0.8758 0.7658 0.1325 1 0.0
O3 O-2 0.4254 0.1847 0.4257 1 0.0
O14 O-2 0.7675 0.1196 0.0748 1 0.0
O12 O-2 0.2109 0.7451 0.2357 1 0.0
O6 O-2 0.6878 0.3757 0.3806 1 0.0
Si3 Si+4 0.8152 0.4539 0.2202 1 0.0
O9 O-2 0.9246 0.5832 0.3399 1 0.0
Si1 Si+4 0.272 0.0599 0.3592 1 0.0
O13 O-2 0.5313 0.8234 0.0776 1 0.0
Si5 Si+4 0.3454 0.8545 0.1203 1 0.0
O8 O-2 0.6812 0.4695 0.0341 1 0.0
O15 O-2 0.3935 0.9729 0.2811 1 0.0
O2 O-2 0.1194 0.0699 0.1845 1 0.0
O11 O-2 -0.0138 0.2042 0.483 1 0.0
O7 O-2 0.9767 0.3973 0.1736 1 0.0
Si4 Si+4 0.0008 0.7244 0.3034 1 0.0
O5 O-2 0.5379 0.6123 0.3542 1 0.0
Si2 Si+4 0.4698 0.3291 0.4275 1 0.0
O1 O-2 0.188 0.0074 0.5595 1 0.0
O4 O-2 0.3276 0.3521 0.2517 1 0.0
